data_4326775
loop_
_publ_author_name
'Amit Majumdar'
'R. H. Holm'

_publ_contact_author_address
;Department of Chemistry and Chemical Biology
Harvard University
12 Oxford Street
Cambridge, MA 02138
;
_publ_contact_author_email holm@chemistry.harvard.edu
_publ_contact_author_name 'Prof. Richard H. Holm'
_publ_contact_author_phone 617-496-3215
_publ_section_title
;
 Specific Incorporation of Chalcogenide Bridge Atoms in
 Molybdenum/Tungsten-Iron-Sulfur Single Cubane Clusters
;
_journal_name_full 'Inorganic Chemistry'
_journal_page_first 11242
_journal_page_last 11251
_journal_paper_doi 10.1021/ic2018117
_journal_volume 50
_journal_year 2011
_chemical_formula_moiety 'C21 H38 Cl2 Fe3 Mo N3 S5'
_chemical_formula_sum 'C21 H38 Cl2 Fe3 Mo N3 S5'
_chemical_formula_weight 827.28
_chemical_name_systematic
; 
 ? 
;
_space_group_IT_number 4
_symmetry_cell_setting monoclinic
_symmetry_space_group_name_Hall 'P 2yb'
_symmetry_space_group_name_H-M 'P 1 21 1'
_atom_sites_solution_hydrogens geom
_atom_sites_solution_primary direct
_atom_sites_solution_secondary difmap
_audit_creation_method SHELXL-97
_cell_angle_alpha 90.00
_cell_angle_beta 112.545(3)
_cell_angle_gamma 90.00
_cell_formula_units_Z 2
_cell_length_a 14.516(3)
_cell_length_b 10.013(2)
_cell_length_c 14.518(3)
_cell_measurement_reflns_used 7890
_cell_measurement_temperature 100(1)
_cell_measurement_theta_max 24.35
_cell_measurement_theta_min 2.52
_cell_volume 1948.9(7)
_computing_cell_refinement 'Saint v7.46A (Bruker-AXS,2009'
_computing_data_collection 'APEX2 v2009.3.0(Bruker-AXS,2009)'
_computing_data_reduction 'Saint v7.46A (Bruker-AXS,2009)'
_computing_molecular_graphics 'Bruker SHELXTL'
_computing_publication_material 'Bruker SHELXTL'
_computing_structure_refinement 'SHELXL-97 (Sheldrick, 2008)'
_computing_structure_solution 'SHELXS-97 (Sheldrick, 2008)'
_diffrn_ambient_temperature 100(1)
_diffrn_measured_fraction_theta_full 0.998
_diffrn_measured_fraction_theta_max 0.998
_diffrn_measurement_device_type 'CCD area detector'
_diffrn_measurement_method 'phi and omega scans'
_diffrn_radiation_monochromator graphite
_diffrn_radiation_source 'fine-focus sealed tube'
_diffrn_radiation_type MoK\a
_diffrn_radiation_wavelength 0.71073
_diffrn_reflns_av_R_equivalents 0.0531
_diffrn_reflns_av_sigmaI/netI 0.0597
_diffrn_reflns_limit_h_max 17
_diffrn_reflns_limit_h_min -17
_diffrn_reflns_limit_k_max 12
_diffrn_reflns_limit_k_min -12
_diffrn_reflns_limit_l_max 17
_diffrn_reflns_limit_l_min -17
_diffrn_reflns_number 27756
_diffrn_reflns_theta_full 25.75
_diffrn_reflns_theta_max 25.75
_diffrn_reflns_theta_min 1.69
_exptl_absorpt_coefficient_mu 1.828
_exptl_absorpt_correction_T_max 0.9644
_exptl_absorpt_correction_T_min 0.9305
_exptl_absorpt_correction_type multi-scan
_exptl_absorpt_process_details 'SADABS (Sheldrick, 2009)'
_exptl_crystal_density_diffrn 1.410
_exptl_crystal_F_000 838
_exptl_crystal_size_max 0.04
_exptl_crystal_size_mid 0.02
_exptl_crystal_size_min 0.02
_platon_squeeze_details
;
;
_refine_diff_density_max 1.565
_refine_diff_density_min -1.106
_refine_diff_density_rms 0.173
_refine_ls_abs_structure_details 'Flack H D (1983), Acta Cryst. A39, 876-881'
_refine_ls_abs_structure_Flack -0.01(4)
_refine_ls_extinction_method none
_refine_ls_goodness_of_fit_ref 1.065
_refine_ls_hydrogen_treatment constr
_refine_ls_matrix_type full
_refine_ls_number_parameters 230
_refine_ls_number_reflns 7439
_refine_ls_number_restraints 5
_refine_ls_restrained_S_all 1.064
_refine_ls_R_factor_all 0.0996
_refine_ls_R_factor_gt 0.0787
_refine_ls_shift/su_max 0.000
_refine_ls_shift/su_mean 0.000
_refine_ls_structure_factor_coef Fsqd
_refine_ls_weighting_details 'calc w=1/[\s^2^(Fo^2^)+(0.1586P)^2^+0.0000P] where P=(Fo^2^+2Fc^2^)/3'
_refine_ls_weighting_scheme calc
_refine_ls_wR_factor_gt 0.2229
_refine_ls_wR_factor_ref 0.2349
_reflns_number_gt 5410
_reflns_number_total 7439
_reflns_threshold_expression >2sigma(I)
_cod_data_source_file ic2018117_si_002_09.cif
_cod_data_source_block AM59
_cod_database_code 4326775

loop_
_symmetry_equiv_pos_as_xyz
'x, y, z'
'-x, y+1/2, -z'

loop_
_atom_site_label
_atom_site_type_symbol
_atom_site_fract_x
_atom_site_fract_y
_atom_site_fract_z
_atom_site_U_iso_or_equiv
_atom_site_adp_type
_atom_site_occupancy
_atom_site_symmetry_multiplicity
_atom_site_calc_flag
_atom_site_refinement_flags
_atom_site_disorder_assembly
_atom_site_disorder_group
Mo1 Mo 0.27463(6) 0.91066(9) 0.22537(6) 0.0452(3) Uani 1 1 d . A .
Fe1 Fe 0.24111(13) 1.17065(16) 0.25964(13) 0.0573(5) Uani 1 1 d . . .
Fe2 Fe 0.24488(13) 1.10077(15) 0.08593(12) 0.0553(5) Uani 1 1 d . . .
Fe3 Fe 0.41376(12) 1.10161(15) 0.25469(13) 0.0541(5) Uani 1 1 d . . .
Cl1 Cl 0.1619(3) 1.1454(4) -0.0752(3) 0.0873(13) Uani 1 1 d . . .
Cl2 Cl 0.1782(3) 1.3328(4) 0.3219(3) 0.0939(13) Uani 1 1 d . . .
S1 S 0.1322(2) 1.0359(3) 0.1459(3) 0.0615(10) Uani 1 1 d . . .
S2 S 0.3691(2) 0.9494(3) 0.1319(2) 0.0498(7) Uani 1 1 d . . .
S3 S 0.3543(3) 1.0364(3) 0.3686(2) 0.0622(10) Uani 1 1 d . . .
S4 S 0.3236(2) 1.2788(3) 0.1775(2) 0.0600(9) Uani 1 1 d . . .
S5 S 0.5739(3) 1.1483(5) 0.3372(4) 0.1004(14) Uani 1 1 d . . .
N1 N 0.2117(7) 0.7120(9) 0.1479(7) 0.052(2) Uani 1 1 d . A .
N2 N 0.1992(8) 0.7694(12) 0.2976(8) 0.068(3) Uani 1 1 d D . .
N3 N 0.3544(7) 0.7122(9) 0.2884(7) 0.056(3) Uani 1 1 d . . .
C1 C 0.1463(11) 0.6987(13) 0.2073(11) 0.079(3) Uani 1 1 d . A .
H1A H 0.0799 0.7391 0.1711 0.094 Uiso 1 1 calc R . .
H1B H 0.1375 0.6038 0.2211 0.094 Uiso 1 1 calc R . .
C2 C 0.2949(11) 0.6981(13) 0.3554(11) 0.079(3) Uani 1 1 d . A .
H2A H 0.2827 0.6030 0.3656 0.094 Uiso 1 1 calc R . .
H2B H 0.3303 0.7407 0.4211 0.094 Uiso 1 1 calc R . .
C3 C 0.2963(11) 0.6417(13) 0.1977(11) 0.079(3) Uani 1 1 d . A .
H3A H 0.3356 0.6316 0.1554 0.094 Uiso 1 1 calc R . .
H3B H 0.2790 0.5515 0.2140 0.094 Uiso 1 1 calc R . .
C4 C 0.1521(12) 0.6715(13) 0.0356(12) 0.087(4) Uani 1 1 d . . .
C5 C 0.2241(11) 0.6754(12) -0.0195(11) 0.087(4) Uani 1 1 d . A .
H5A H 0.2646 0.5940 -0.0046 0.131 Uiso 1 1 calc R . .
H5B H 0.2678 0.7535 0.0025 0.131 Uiso 1 1 calc R . .
H5C H 0.1856 0.6812 -0.0916 0.131 Uiso 1 1 calc R . .
C6 C 0.0668(10) 0.7647(11) -0.0149(9) 0.068(4) Uani 1 1 d . A .
H6A H 0.0313 0.7366 -0.0843 0.103 Uiso 1 1 calc R . .
H6B H 0.0923 0.8556 -0.0135 0.103 Uiso 1 1 calc R . .
H6C H 0.0209 0.7628 0.0200 0.103 Uiso 1 1 calc R . .
C7A C 0.117(4) 0.528(4) 0.050(3) 0.087(4) Uani 0.493(14) 1 d P A 1
H7AA H 0.0470 0.5161 0.0072 0.131 Uiso 0.493(14) 1 calc PR A 1
H7AB H 0.1263 0.5153 0.1200 0.131 Uiso 0.493(14) 1 calc PR A 1
H7AC H 0.1575 0.4614 0.0322 0.131 Uiso 0.493(14) 1 calc PR A 1
C7B C 0.113(4) 0.524(4) 0.026(3) 0.087(4) Uani 0.507(14) 1 d P A 2
H7BA H 0.1670 0.4655 0.0677 0.131 Uiso 0.507(14) 1 calc PR A 2
H7BB H 0.0906 0.4955 -0.0438 0.131 Uiso 0.507(14) 1 calc PR A 2
H7BC H 0.0572 0.5193 0.0480 0.131 Uiso 0.507(14) 1 calc PR A 2
C8A C 0.149(2) 0.781(2) 0.3763(19) 0.072(2) Uani 0.493(14) 1 d PD A 1
C8B C 0.1175(17) 0.793(2) 0.3439(19) 0.072(2) Uani 0.507(14) 1 d PD A 2
C9A C 0.049(2) 0.842(3) 0.308(2) 0.072(2) Uani 0.493(14) 1 d P A 1
H9AA H 0.0184 0.7850 0.2493 0.108 Uiso 0.493(14) 1 calc PR A 1
H9AB H 0.0613 0.9310 0.2867 0.108 Uiso 0.493(14) 1 calc PR A 1
H9AC H 0.0049 0.8494 0.3442 0.108 Uiso 0.493(14) 1 calc PR A 1
C9B C 0.039(2) 0.898(3) 0.298(2) 0.072(2) Uani 0.507(14) 1 d P A 2
H9BA H -0.0068 0.8671 0.2323 0.108 Uiso 0.507(14) 1 calc PR A 2
H9BB H 0.0709 0.9811 0.2908 0.108 Uiso 0.507(14) 1 calc PR A 2
H9BC H 0.0020 0.9125 0.3410 0.108 Uiso 0.507(14) 1 calc PR A 2
C10A C 0.146(2) 0.642(2) 0.417(2) 0.072(2) Uani 0.493(14) 1 d PD A 1
H10A H 0.1031 0.5840 0.3637 0.108 Uiso 0.493(14) 1 calc PR A 1
H10B H 0.1207 0.6469 0.4705 0.108 Uiso 0.493(14) 1 calc PR A 1
H10C H 0.2141 0.6047 0.4441 0.108 Uiso 0.493(14) 1 calc PR A 1
C10B C 0.0782(19) 0.658(2) 0.361(2) 0.072(2) Uani 0.507(14) 1 d PD A 2
H10D H 0.0303 0.6242 0.2970 0.108 Uiso 0.507(14) 1 calc PR A 2
H10E H 0.0452 0.6683 0.4077 0.108 Uiso 0.507(14) 1 calc PR A 2
H10F H 0.1339 0.5954 0.3877 0.108 Uiso 0.507(14) 1 calc PR A 2
C11A C 0.197(2) 0.892(3) 0.4596(19) 0.072(2) Uani 0.493(14) 1 d PD A 1
H11A H 0.1544 0.9039 0.4979 0.108 Uiso 0.493(14) 1 calc PR A 1
H11B H 0.2015 0.9761 0.4277 0.108 Uiso 0.493(14) 1 calc PR A 1
H11C H 0.2633 0.8630 0.5044 0.108 Uiso 0.493(14) 1 calc PR A 1
C11B C 0.177(2) 0.827(3) 0.4601(18) 0.072(2) Uani 0.507(14) 1 d PD A 2
H11D H 0.1292 0.8456 0.4912 0.108 Uiso 0.507(14) 1 calc PR A 2
H11E H 0.2197 0.9047 0.4668 0.108 Uiso 0.507(14) 1 calc PR A 2
H11F H 0.2182 0.7498 0.4932 0.108 Uiso 0.507(14) 1 calc PR A 2
C12A C 0.476(2) 0.668(3) 0.336(4) 0.072(2) Uani 0.493(14) 1 d PD A 1
C12B C 0.453(2) 0.668(3) 0.347(3) 0.072(2) Uani 0.507(14) 1 d PD A 2
C13A C 0.524(2) 0.703(3) 0.276(2) 0.072(2) Uani 0.493(14) 1 d P A 1
H13A H 0.5956 0.6835 0.3102 0.108 Uiso 0.493(14) 1 calc PR A 1
H13B H 0.5152 0.7989 0.2619 0.108 Uiso 0.493(14) 1 calc PR A 1
H13C H 0.4971 0.6525 0.2139 0.108 Uiso 0.493(14) 1 calc PR A 1
C13B C 0.509(2) 0.652(3) 0.274(3) 0.072(2) Uani 0.507(14) 1 d P A 2
H13D H 0.5801 0.6346 0.3132 0.108 Uiso 0.507(14) 1 calc PR A 2
H13E H 0.5027 0.7351 0.2361 0.108 Uiso 0.507(14) 1 calc PR A 2
H13F H 0.4805 0.5781 0.2283 0.108 Uiso 0.507(14) 1 calc PR A 2
C14A C 0.523(3) 0.772(5) 0.428(4) 0.072(2) Uani 0.493(14) 1 d P A 1
H14A H 0.4684 0.8146 0.4420 0.108 Uiso 0.493(14) 1 calc PR A 1
H14B H 0.5615 0.8409 0.4112 0.108 Uiso 0.493(14) 1 calc PR A 1
H14C H 0.5662 0.7238 0.4879 0.108 Uiso 0.493(14) 1 calc PR A 1
C14B C 0.505(3) 0.765(5) 0.441(4) 0.072(2) Uani 0.507(14) 1 d P A 2
H14D H 0.4594 0.7808 0.4752 0.108 Uiso 0.507(14) 1 calc PR A 2
H14E H 0.5221 0.8501 0.4185 0.108 Uiso 0.507(14) 1 calc PR A 2
H14F H 0.5663 0.7226 0.4879 0.108 Uiso 0.507(14) 1 calc PR A 2
C15A C 0.487(2) 0.517(3) 0.369(3) 0.072(2) Uani 0.493(14) 1 d PD A 1
H15A H 0.4523 0.5027 0.4139 0.108 Uiso 0.493(14) 1 calc PR A 1
H15B H 0.5580 0.4956 0.4035 0.108 Uiso 0.493(14) 1 calc PR A 1
H15C H 0.4581 0.4603 0.3100 0.108 Uiso 0.493(14) 1 calc PR A 1
C15B C 0.452(2) 0.526(3) 0.395(2) 0.072(2) Uani 0.507(14) 1 d PD A 2
H15D H 0.4445 0.5375 0.4585 0.108 Uiso 0.507(14) 1 calc PR A 2
H15E H 0.5147 0.4796 0.4056 0.108 Uiso 0.507(14) 1 calc PR A 2
H15F H 0.3960 0.4732 0.3495 0.108 Uiso 0.507(14) 1 calc PR A 2
C21 C 0.6517(7) 1.0258(10) 0.3086(9) 0.1004(14) Uani 1 1 d G . .
C16 C 0.6496(7) 0.9907(11) 0.2152(7) 0.1004(14) Uani 1 1 d G . .
H16 H 0.6064 1.0363 0.1574 0.120 Uiso 1 1 calc R . .
C17 C 0.7108(8) 0.8887(12) 0.2064(7) 0.1004(14) Uani 1 1 d G . .
H17 H 0.7094 0.8647 0.1426 0.120 Uiso 1 1 calc R . .
C18 C 0.7739(7) 0.8220(10) 0.2910(9) 0.1004(14) Uani 1 1 d G . .
H18 H 0.8157 0.7524 0.2850 0.120 Uiso 1 1 calc R . .
C19 C 0.7760(7) 0.8572(11) 0.3844(7) 0.1004(14) Uani 1 1 d G . .
H19 H 0.8192 0.8116 0.4422 0.120 Uiso 1 1 calc R . .
C20 C 0.7149(8) 0.9591(12) 0.3932(7) 0.1004(14) Uani 1 1 d G . .
H20 H 0.7163 0.9831 0.4570 0.120 Uiso 1 1 calc R . .

loop_
_atom_site_aniso_label
_atom_site_aniso_U_11
_atom_site_aniso_U_22
_atom_site_aniso_U_33
_atom_site_aniso_U_23
_atom_site_aniso_U_13
_atom_site_aniso_U_12
Mo1 0.0387(4) 0.0302(4) 0.0397(4) 0.0033(4) -0.0148(3) -0.0043(4)
Fe1 0.0558(10) 0.0314(9) 0.0599(11) -0.0055(8) -0.0052(8) 0.0048(7)
Fe2 0.0579(10) 0.0246(7) 0.0490(9) 0.0020(6) -0.0177(7) 0.0075(7)
Fe3 0.0482(9) 0.0251(7) 0.0558(10) -0.0071(7) -0.0171(7) -0.0012(7)
Cl1 0.098(3) 0.070(2) 0.0537(18) 0.0061(16) -0.0161(18) 0.030(2)
Cl2 0.112(3) 0.048(2) 0.110(3) -0.013(2) 0.029(3) 0.000(2)
S1 0.0424(16) 0.0377(15) 0.071(2) -0.0043(14) -0.0149(15) 0.0041(12)
S2 0.0510(15) 0.0259(12) 0.0495(15) 0.0003(10) -0.0062(12) -0.0040(10)
S3 0.070(2) 0.0391(15) 0.0431(16) -0.0061(12) -0.0163(15) 0.0033(14)
S4 0.0654(19) 0.0238(14) 0.0615(18) 0.0014(12) -0.0083(15) -0.0009(12)
S5 0.067(2) 0.081(2) 0.113(3) -0.038(2) -0.0102(19) -0.0111(17)
N1 0.045(5) 0.041(5) 0.043(5) 0.010(4) -0.012(4) -0.008(4)
N2 0.060(6) 0.066(7) 0.062(6) 0.009(6) 0.006(5) -0.032(6)
N3 0.045(5) 0.039(5) 0.051(5) 0.008(4) -0.018(4) -0.014(4)
C1 0.083(5) 0.041(4) 0.067(5) 0.017(3) -0.022(4) -0.024(4)
C2 0.083(5) 0.041(4) 0.067(5) 0.017(3) -0.022(4) -0.024(4)
C3 0.083(5) 0.041(4) 0.067(5) 0.017(3) -0.022(4) -0.024(4)
C4 0.082(6) 0.029(3) 0.087(8) -0.011(4) -0.039(5) -0.009(4)
C5 0.082(6) 0.029(3) 0.087(8) -0.011(4) -0.039(5) -0.009(4)
C6 0.080(8) 0.026(5) 0.056(7) 0.000(5) -0.023(6) -0.007(6)
C7A 0.082(6) 0.029(3) 0.087(8) -0.011(4) -0.039(5) -0.009(4)
C7B 0.082(6) 0.029(3) 0.087(8) -0.011(4) -0.039(5) -0.009(4)
C8A 0.059(5) 0.041(3) 0.077(5) 0.009(4) -0.018(3) 0.004(4)
C8B 0.059(5) 0.041(3) 0.077(5) 0.009(4) -0.018(3) 0.004(4)
C9A 0.059(5) 0.041(3) 0.077(5) 0.009(4) -0.018(3) 0.004(4)
C9B 0.059(5) 0.041(3) 0.077(5) 0.009(4) -0.018(3) 0.004(4)
C10A 0.059(5) 0.041(3) 0.077(5) 0.009(4) -0.018(3) 0.004(4)
C10B 0.059(5) 0.041(3) 0.077(5) 0.009(4) -0.018(3) 0.004(4)
C11A 0.059(5) 0.041(3) 0.077(5) 0.009(4) -0.018(3) 0.004(4)
C11B 0.059(5) 0.041(3) 0.077(5) 0.009(4) -0.018(3) 0.004(4)
C12A 0.059(5) 0.041(3) 0.077(5) 0.009(4) -0.018(3) 0.004(4)
C12B 0.059(5) 0.041(3) 0.077(5) 0.009(4) -0.018(3) 0.004(4)
C13A 0.059(5) 0.041(3) 0.077(5) 0.009(4) -0.018(3) 0.004(4)
C13B 0.059(5) 0.041(3) 0.077(5) 0.009(4) -0.018(3) 0.004(4)
C14A 0.059(5) 0.041(3) 0.077(5) 0.009(4) -0.018(3) 0.004(4)
C14B 0.059(5) 0.041(3) 0.077(5) 0.009(4) -0.018(3) 0.004(4)
C15A 0.059(5) 0.041(3) 0.077(5) 0.009(4) -0.018(3) 0.004(4)
C15B 0.059(5) 0.041(3) 0.077(5) 0.009(4) -0.018(3) 0.004(4)
C21 0.067(2) 0.081(2) 0.113(3) -0.038(2) -0.0102(19) -0.0111(17)
C16 0.067(2) 0.081(2) 0.113(3) -0.038(2) -0.0102(19) -0.0111(17)
C17 0.067(2) 0.081(2) 0.113(3) -0.038(2) -0.0102(19) -0.0111(17)
C18 0.067(2) 0.081(2) 0.113(3) -0.038(2) -0.0102(19) -0.0111(17)
C19 0.067(2) 0.081(2) 0.113(3) -0.038(2) -0.0102(19) -0.0111(17)
C20 0.067(2) 0.081(2) 0.113(3) -0.038(2) -0.0102(19) -0.0111(17)

loop_
_atom_type_symbol
_atom_type_description
_atom_type_scat_dispersion_real
_atom_type_scat_dispersion_imag
_atom_type_scat_source
C C 0.0033 0.0016 'International Tables Vol C Tables 4.2.6.8 and 6.1.1.4'
H H 0.0000 0.0000 'International Tables Vol C Tables 4.2.6.8 and 6.1.1.4'
N N 0.0061 0.0033 'International Tables Vol C Tables 4.2.6.8 and 6.1.1.4'
S S 0.1246 0.1234 'International Tables Vol C Tables 4.2.6.8 and 6.1.1.4'
Cl Cl 0.1484 0.1585 'International Tables Vol C Tables 4.2.6.8 and 6.1.1.4'
Fe Fe 0.3463 0.8444 'International Tables Vol C Tables 4.2.6.8 and 6.1.1.4'
Mo Mo -1.6832 0.6857 'International Tables Vol C Tables 4.2.6.8 and 6.1.1.4'

loop_
_geom_angle_atom_site_label_1
_geom_angle_atom_site_label_2
_geom_angle_atom_site_label_3
_geom_angle
N2 Mo1 N1 61.1(4)
N2 Mo1 S2 151.3(4)
N1 Mo1 S2 94.1(3)
N2 Mo1 N3 62.5(4)
N1 Mo1 N3 59.5(3)
S2 Mo1 N3 93.3(3)
N2 Mo1 S1 94.1(3)
N1 Mo1 S1 96.5(2)
S2 Mo1 S1 103.58(14)
N3 Mo1 S1 151.9(2)
N2 Mo1 S3 95.0(3)
N1 Mo1 S3 151.2(2)
S2 Mo1 S3 103.36(13)
N3 Mo1 S3 96.3(2)
S1 Mo1 S3 101.28(13)
N2 Mo1 Fe2 145.1(3)
N1 Mo1 Fe2 109.0(2)
S2 Mo1 Fe2 52.93(8)
N3 Mo1 Fe2 145.1(3)
S1 Mo1 Fe2 52.11(11)
S3 Mo1 Fe2 99.84(10)
N2 Mo1 Fe3 146.3(3)
N1 Mo1 Fe3 145.7(3)
S2 Mo1 Fe3 52.66(8)
N3 Mo1 Fe3 108.5(2)
S1 Mo1 Fe3 99.58(10)
S3 Mo1 Fe3 52.27(11)
Fe2 Mo1 Fe3 60.72(5)
N2 Mo1 Fe1 111.0(4)
N1 Mo1 Fe1 148.3(2)
S2 Mo1 Fe1 97.74(9)
N3 Mo1 Fe1 148.0(2)
S1 Mo1 Fe1 52.11(8)
S3 Mo1 Fe1 51.86(8)
Fe2 Mo1 Fe1 58.25(6)
Fe3 Mo1 Fe1 57.95(6)
Cl2 Fe1 S3 117.18(17)
Cl2 Fe1 S1 117.11(17)
S3 Fe1 S1 106.13(13)
Cl2 Fe1 S4 104.36(16)
S3 Fe1 S4 105.42(16)
S1 Fe1 S4 105.39(16)
Cl2 Fe1 Fe3 138.57(14)
S3 Fe1 Fe3 53.98(12)
S1 Fe1 Fe3 103.40(12)
S4 Fe1 Fe3 53.74(9)
Cl2 Fe1 Fe2 138.28(15)
S3 Fe1 Fe2 103.73(12)
S1 Fe1 Fe2 53.44(12)
S4 Fe1 Fe2 54.14(9)
Fe3 Fe1 Fe2 62.25(7)
Cl2 Fe1 Mo1 154.50(16)
S3 Fe1 Mo1 54.72(8)
S1 Fe1 Mo1 54.36(9)
S4 Fe1 Mo1 101.13(11)
Fe3 Fe1 Mo1 60.36(6)
Fe2 Fe1 Mo1 60.14(5)
S1 Fe2 Cl1 106.66(17)
S1 Fe2 S2 108.24(13)
Cl1 Fe2 S2 119.71(16)
S1 Fe2 S4 106.42(15)
Cl1 Fe2 S4 114.10(15)
S2 Fe2 S4 100.95(12)
S1 Fe2 Fe1 54.22(10)
Cl1 Fe2 Fe1 138.55(14)
S2 Fe2 Fe1 101.71(10)
S4 Fe2 Fe1 54.44(11)
S1 Fe2 Mo1 55.17(9)
Cl1 Fe2 Mo1 142.95(14)
S2 Fe2 Mo1 54.65(9)
S4 Fe2 Mo1 102.53(10)
Fe1 Fe2 Mo1 61.61(6)
S1 Fe2 Fe3 101.09(11)
Cl1 Fe2 Fe3 151.96(17)
S2 Fe2 Fe3 52.60(8)
S4 Fe2 Fe3 52.33(8)
Fe1 Fe2 Fe3 58.68(7)
Mo1 Fe2 Fe3 59.70(5)
S5 Fe3 S4 113.23(17)
S5 Fe3 S3 106.47(19)
S4 Fe3 S3 106.56(15)
S5 Fe3 S2 119.74(17)
S4 Fe3 S2 101.86(12)
S3 Fe3 S2 108.26(13)
S5 Fe3 Fe1 137.97(15)
S4 Fe3 Fe1 54.79(11)
S3 Fe3 Fe1 54.12(10)
S2 Fe3 Fe1 102.26(10)
S5 Fe3 Mo1 143.29(16)
S4 Fe3 Mo1 103.01(10)
S3 Fe3 Mo1 55.33(9)
S2 Fe3 Mo1 54.66(9)
Fe1 Fe3 Mo1 61.69(6)
S5 Fe3 Fe2 151.95(19)
S4 Fe3 Fe2 53.04(8)
S3 Fe3 Fe2 101.25(11)
S2 Fe3 Fe2 52.88(9)
Fe1 Fe3 Fe2 59.07(7)
Mo1 Fe3 Fe2 59.57(5)
Fe2 S1 Fe1 72.34(12)
Fe2 S1 Mo1 72.72(12)
Fe1 S1 Mo1 73.53(9)
Fe3 S2 Fe2 74.52(11)
Fe3 S2 Mo1 72.68(11)
Fe2 S2 Mo1 72.42(11)
Fe3 S3 Fe1 71.90(12)
Fe3 S3 Mo1 72.40(11)
Fe1 S3 Mo1 73.42(9)
Fe3 S4 Fe2 74.62(10)
Fe3 S4 Fe1 71.47(11)
Fe2 S4 Fe1 71.42(11)
C21 S5 Fe3 110.4(4)
C3 N1 C1 106.7(11)
C3 N1 C4 116.3(12)
C1 N1 C4 110.5(11)
C3 N1 Mo1 94.6(7)
C1 N1 Mo1 90.9(7)
C4 N1 Mo1 133.4(7)
C1 N2 C2 109.5(13)
C1 N2 C8A 117.7(14)
C2 N2 C8A 102.5(14)
C1 N2 C8B 103.7(13)
C2 N2 C8B 121.1(14)
C8A N2 C8B 19.2(10)
C1 N2 Mo1 94.0(8)
C2 N2 Mo1 92.7(8)
C8A N2 Mo1 136.6(11)
C8B N2 Mo1 132.0(11)
C12B N3 C3 119(2)
C12B N3 C2 105.9(18)
C3 N3 C2 105.0(11)
C12B N3 C12A 12(3)
C3 N3 C12A 113(2)
C2 N3 C12A 118.3(18)
C12B N3 Mo1 137.9(14)
C3 N3 Mo1 91.8(7)
C2 N3 Mo1 90.7(7)
C12A N3 Mo1 132.3(11)
N2 C1 N1 104.2(11)
N2 C1 H1A 110.9
N1 C1 H1A 110.9
N2 C1 H1B 110.9
N1 C1 H1B 110.9
H1A C1 H1B 108.9
N2 C2 N3 103.1(10)
N2 C2 H2A 111.1
N3 C2 H2A 111.1
N2 C2 H2B 111.1
N3 C2 H2B 111.1
H2A C2 H2B 109.1
N1 C3 N3 108.9(13)
N1 C3 H3A 109.9
N3 C3 H3A 109.9
N1 C3 H3B 109.9
N3 C3 H3B 109.9
H3A C3 H3B 108.3
C6 C4 C5 109.2(14)
C6 C4 C7A 113(2)
C5 C4 C7A 114(3)
C6 C4 C7B 109.9(19)
C5 C4 C7B 106(3)
C7A C4 C7B 12(3)
C6 C4 N1 111.6(12)
C5 C4 N1 108.5(11)
C7A C4 N1 100.0(17)
C7B C4 N1 111.7(19)
C4 C5 H5A 109.5
C4 C5 H5B 109.5
H5A C5 H5B 109.5
C4 C5 H5C 109.5
H5A C5 H5C 109.5
H5B C5 H5C 109.5
C4 C6 H6A 109.5
C4 C6 H6B 109.5
H6A C6 H6B 109.5
C4 C6 H6C 109.5
H6A C6 H6C 109.5
H6B C6 H6C 109.5
C4 C7A H7AA 109.5
C4 C7A H7AB 109.5
H7AA C7A H7AB 109.5
C4 C7A H7AC 109.5
H7AA C7A H7AC 109.5
H7AB C7A H7AC 109.5
C4 C7B H7BA 109.5
C4 C7B H7BB 109.5
H7BA C7B H7BB 109.5
C4 C7B H7BC 109.5
H7BA C7B H7BC 109.5
H7BB C7B H7BC 109.5
C10A C8A C9A 118(2)
C10A C8A N2 108(2)
C9A C8A N2 98(2)
C10A C8A C11A 114(2)
C9A C8A C11A 104(2)
N2 C8A C11A 114(2)
C9B C8B C10B 115(2)
C9B C8B N2 119(2)
C10B C8B N2 108.6(19)
C9B C8B C11B 109(2)
C10B C8B C11B 96(2)
N2 C8B C11B 106.7(19)
C8A C9A H9AA 109.5
C8A C9A H9AB 109.5
H9AA C9A H9AB 109.5
C8A C9A H9AC 109.5
H9AA C9A H9AC 109.5
H9AB C9A H9AC 109.5
C8B C9B H9BA 109.5
C8B C9B H9BB 109.5
H9BA C9B H9BB 109.5
C8B C9B H9BC 109.5
H9BA C9B H9BC 109.5
H9BB C9B H9BC 109.5
C8A C10A H10A 109.5
C8A C10A H10B 109.5
H10A C10A H10B 109.5
C8A C10A H10C 109.5
H10A C10A H10C 109.5
H10B C10A H10C 109.5
C8B C10B H10D 109.5
C8B C10B H10E 109.5
H10D C10B H10E 109.5
C8B C10B H10F 109.5
H10D C10B H10F 109.5
H10E C10B H10F 109.5
C8A C11A H11A 109.5
C8A C11A H11B 109.5
H11A C11A H11B 109.5
C8A C11A H11C 109.5
H11A C11A H11C 109.5
H11B C11A H11C 109.5
C8B C11B H11D 109.5
C8B C11B H11E 109.5
H11D C11B H11E 109.5
C8B C11B H11F 109.5
H11D C11B H11F 109.5
H11E C11B H11F 109.5
C13A C12A C15A 116(4)
C13A C12A C14A 102(3)
C15A C12A C14A 113(3)
C13A C12A N3 113(3)
C15A C12A N3 110(2)
C14A C12A N3 102(3)
N3 C12B C13B 107(3)
N3 C12B C15B 112(2)
C13B C12B C15B 107(3)
N3 C12B C14B 111(3)
C13B C12B C14B 116(3)
C15B C12B C14B 104(3)
C12A C13A H13A 109.5
C12A C13A H13B 109.5
H13A C13A H13B 109.5
C12A C13A H13C 109.5
H13A C13A H13C 109.5
H13B C13A H13C 109.5
C12B C13B H13D 109.5
C12B C13B H13E 109.5
H13D C13B H13E 109.5
C12B C13B H13F 109.5
H13D C13B H13F 109.5
H13E C13B H13F 109.5
C12A C14A H14A 109.5
C12A C14A H14B 109.5
H14A C14A H14B 109.5
C12A C14A H14C 109.5
H14A C14A H14C 109.5
H14B C14A H14C 109.5
C12B C14B H14D 109.5
C12B C14B H14E 109.5
H14D C14B H14E 109.5
C12B C14B H14F 109.5
H14D C14B H14F 109.5
H14E C14B H14F 109.5
C12A C15A H15A 109.5
C12A C15A H15B 109.5
H15A C15A H15B 109.5
C12A C15A H15C 109.5
H15A C15A H15C 109.5
H15B C15A H15C 109.5
C12B C15B H15D 109.5
C12B C15B H15E 109.5
H15D C15B H15E 109.5
C12B C15B H15F 109.5
H15D C15B H15F 109.5
H15E C15B H15F 109.5
C16 C21 C20 120.0
C16 C21 S5 127.6(7)
C20 C21 S5 112.3(7)
C17 C16 C21 120.0
C17 C16 H16 120.0
C21 C16 H16 120.0
C18 C17 C16 120.0
C18 C17 H17 120.0
C16 C17 H17 120.0
C19 C18 C17 120.0
C19 C18 H18 120.0
C17 C18 H18 120.0
C18 C19 C20 120.0
C18 C19 H19 120.0
C20 C19 H19 120.0
C19 C20 C21 120.0
C19 C20 H20 120.0
C21 C20 H20 120.0

loop_
_geom_bond_atom_site_label_1
_geom_bond_atom_site_label_2
_geom_bond_distance
Mo1 N2 2.275(10)
Mo1 N1 2.295(9)
Mo1 S2 2.302(4)
Mo1 N3 2.305(9)
Mo1 S1 2.313(3)
Mo1 S3 2.324(3)
Mo1 Fe2 2.6903(19)
Mo1 Fe3 2.694(2)
Mo1 Fe1 2.7289(19)
Fe1 Cl2 2.218(5)
Fe1 S3 2.239(3)
Fe1 S1 2.246(3)
Fe1 S4 2.264(4)
Fe1 Fe3 2.627(3)
Fe1 Fe2 2.638(3)
Fe2 S1 2.224(5)
Fe2 Cl1 2.227(4)
Fe2 S2 2.252(3)
Fe2 S4 2.255(3)
Fe2 Fe3 2.721(2)
Fe3 S5 2.219(4)
Fe3 S4 2.234(3)
Fe3 S3 2.235(5)
Fe3 S2 2.243(3)
S5 C21 1.820(9)
N1 C3 1.358(17)
N1 C1 1.51(2)
N1 C4 1.578(16)
N2 C1 1.427(18)
N2 C2 1.501(19)
N2 C8A 1.58(3)
N2 C8B 1.59(3)
N3 C12B 1.42(3)
N3 C3 1.446(16)
N3 C2 1.53(2)
N3 C12A 1.69(3)
C1 H1A 0.9900
C1 H1B 0.9900
C2 H2A 0.9900
C2 H2B 0.9900
C3 H3A 0.9900
C3 H3B 0.9900
C4 C6 1.499(18)
C4 C5 1.54(2)
C4 C7A 1.57(5)
C4 C7B 1.57(5)
C5 H5A 0.9800
C5 H5B 0.9800
C5 H5C 0.9800
C6 H6A 0.9800
C6 H6B 0.9800
C6 H6C 0.9800
C7A H7AA 0.9800
C7A H7AB 0.9800
C7A H7AC 0.9800
C7B H7BA 0.9800
C7B H7BB 0.9800
C7B H7BC 0.9800
C8A C10A 1.52(3)
C8A C9A 1.53(3)
C8A C11A 1.59(3)
C8B C9B 1.50(3)
C8B C10B 1.52(3)
C8B C11B 1.61(3)
C9A H9AA 0.9800
C9A H9AB 0.9800
C9A H9AC 0.9800
C9B H9BA 0.9800
C9B H9BB 0.9800
C9B H9BC 0.9800
C10A H10A 0.9800
C10A H10B 0.9800
C10A H10C 0.9800
C10B H10D 0.9800
C10B H10E 0.9800
C10B H10F 0.9800
C11A H11A 0.9800
C11A H11B 0.9800
C11A H11C 0.9800
C11B H11D 0.9800
C11B H11E 0.9800
C11B H11F 0.9800
C12A C13A 1.34(6)
C12A C15A 1.57(2)
C12A C14A 1.63(6)
C12B C13B 1.57(6)
C12B C15B 1.58(2)
C12B C14B 1.62(6)
C13A H13A 0.9800
C13A H13B 0.9800
C13A H13C 0.9800
C13B H13D 0.9800
C13B H13E 0.9800
C13B H13F 0.9800
C14A H14A 0.9800
C14A H14B 0.9800
C14A H14C 0.9800
C14B H14D 0.9800
C14B H14E 0.9800
C14B H14F 0.9800
C15A H15A 0.9800
C15A H15B 0.9800
C15A H15C 0.9800
C15B H15D 0.9800
C15B H15E 0.9800
C15B H15F 0.9800
C21 C16 1.3900
C21 C20 1.3900
C16 C17 1.3900
C16 H16 0.9500
C17 C18 1.3900
C17 H17 0.9500
C18 C19 1.3900
C18 H18 0.9500
C19 C20 1.3900
C19 H19 0.9500
C20 H20 0.9500

loop_
_geom_torsion_atom_site_label_1
_geom_torsion_atom_site_label_2
_geom_torsion_atom_site_label_3
_geom_torsion_atom_site_label_4
_geom_torsion
N2 Mo1 Fe1 Cl2 0.1(4)
N1 Mo1 Fe1 Cl2 68.6(6)
S2 Mo1 Fe1 Cl2 179.6(3)
N3 Mo1 Fe1 Cl2 -71.3(6)
S1 Mo1 Fe1 Cl2 78.4(4)
S3 Mo1 Fe1 Cl2 -79.4(4)
Fe2 Mo1 Fe1 Cl2 142.7(3)
Fe3 Mo1 Fe1 Cl2 -144.2(3)
N2 Mo1 Fe1 S3 79.5(3)
N1 Mo1 Fe1 S3 148.0(5)
S2 Mo1 Fe1 S3 -100.94(16)
N3 Mo1 Fe1 S3 8.1(5)
S1 Mo1 Fe1 S3 157.8(2)
Fe2 Mo1 Fe1 S3 -137.85(16)
Fe3 Mo1 Fe1 S3 -64.77(15)
N2 Mo1 Fe1 S1 -78.3(3)
N1 Mo1 Fe1 S1 -9.8(5)
S2 Mo1 Fe1 S1 101.22(16)
N3 Mo1 Fe1 S1 -149.8(6)
S3 Mo1 Fe1 S1 -157.8(2)
Fe2 Mo1 Fe1 S1 64.31(15)
Fe3 Mo1 Fe1 S1 137.39(16)
N2 Mo1 Fe1 S4 -179.4(3)
N1 Mo1 Fe1 S4 -110.9(5)
S2 Mo1 Fe1 S4 0.17(11)
N3 Mo1 Fe1 S4 109.2(5)
S1 Mo1 Fe1 S4 -101.06(17)
S3 Mo1 Fe1 S4 101.10(17)
Fe2 Mo1 Fe1 S4 -36.74(9)
Fe3 Mo1 Fe1 S4 36.34(9)
N2 Mo1 Fe1 Fe3 144.3(3)
N1 Mo1 Fe1 Fe3 -147.2(5)
S2 Mo1 Fe1 Fe3 -36.17(9)
N3 Mo1 Fe1 Fe3 72.8(5)
S1 Mo1 Fe1 Fe3 -137.39(16)
S3 Mo1 Fe1 Fe3 64.77(15)
Fe2 Mo1 Fe1 Fe3 -73.08(7)
N2 Mo1 Fe1 Fe2 -142.7(3)
N1 Mo1 Fe1 Fe2 -74.1(5)
S2 Mo1 Fe1 Fe2 36.91(9)
N3 Mo1 Fe1 Fe2 145.9(5)
S1 Mo1 Fe1 Fe2 -64.31(15)
S3 Mo1 Fe1 Fe2 137.85(16)
Fe3 Mo1 Fe1 Fe2 73.08(7)
Cl2 Fe1 Fe2 S1 -91.2(2)
S3 Fe1 Fe2 S1 100.07(16)
S4 Fe1 Fe2 S1 -160.66(15)
Fe3 Fe1 Fe2 S1 135.72(11)
Mo1 Fe1 Fe2 S1 65.75(10)
Cl2 Fe1 Fe2 Cl1 -17.6(3)
S3 Fe1 Fe2 Cl1 173.7(2)
S1 Fe1 Fe2 Cl1 73.6(2)
S4 Fe1 Fe2 Cl1 -87.1(2)
Fe3 Fe1 Fe2 Cl1 -150.7(2)
Mo1 Fe1 Fe2 Cl1 139.3(2)
Cl2 Fe1 Fe2 S2 164.6(2)
S3 Fe1 Fe2 S2 -4.09(15)
S1 Fe1 Fe2 S2 -104.16(14)
S4 Fe1 Fe2 S2 95.18(14)
Fe3 Fe1 Fe2 S2 31.56(10)
Mo1 Fe1 Fe2 S2 -38.41(9)
Cl2 Fe1 Fe2 S4 69.5(2)
S3 Fe1 Fe2 S4 -99.27(15)
S1 Fe1 Fe2 S4 160.66(15)
Fe3 Fe1 Fe2 S4 -63.62(10)
Mo1 Fe1 Fe2 S4 -133.60(11)
Cl2 Fe1 Fe2 Mo1 -156.9(2)
S3 Fe1 Fe2 Mo1 34.33(11)
S1 Fe1 Fe2 Mo1 -65.75(10)
S4 Fe1 Fe2 Mo1 133.60(11)
Fe3 Fe1 Fe2 Mo1 69.98(5)
Cl2 Fe1 Fe2 Fe3 133.1(2)
S3 Fe1 Fe2 Fe3 -35.65(12)
S1 Fe1 Fe2 Fe3 -135.72(11)
S4 Fe1 Fe2 Fe3 63.62(10)
Mo1 Fe1 Fe2 Fe3 -69.98(5)
N2 Mo1 Fe2 S1 17.0(6)
N1 Mo1 Fe2 S1 83.4(3)
S2 Mo1 Fe2 S1 163.93(14)
N3 Mo1 Fe2 S1 147.0(4)
S3 Mo1 Fe2 S1 -96.70(15)
Fe3 Mo1 Fe2 S1 -132.68(12)
Fe1 Mo1 Fe2 S1 -64.30(11)
N2 Mo1 Fe2 Cl1 -52.9(6)
N1 Mo1 Fe2 Cl1 13.4(4)
S2 Mo1 Fe2 Cl1 93.9(3)
N3 Mo1 Fe2 Cl1 77.0(4)
S1 Mo1 Fe2 Cl1 -70.0(3)
S3 Mo1 Fe2 Cl1 -166.7(3)
Fe3 Mo1 Fe2 Cl1 157.3(3)
Fe1 Mo1 Fe2 Cl1 -134.3(3)
N2 Mo1 Fe2 S2 -146.9(6)
N1 Mo1 Fe2 S2 -80.5(3)
N3 Mo1 Fe2 S2 -17.0(4)
S1 Mo1 Fe2 S2 -163.93(14)
S3 Mo1 Fe2 S2 99.37(14)
Fe3 Mo1 Fe2 S2 63.39(10)
Fe1 Mo1 Fe2 S2 131.77(11)
N2 Mo1 Fe2 S4 118.5(6)
N1 Mo1 Fe2 S4 -175.2(3)
S2 Mo1 Fe2 S4 -94.64(14)
N3 Mo1 Fe2 S4 -111.6(4)
S1 Mo1 Fe2 S4 101.43(16)
S3 Mo1 Fe2 S4 4.73(16)
Fe3 Mo1 Fe2 S4 -31.25(11)
Fe1 Mo1 Fe2 S4 37.12(11)
N2 Mo1 Fe2 Fe1 81.3(6)
N1 Mo1 Fe2 Fe1 147.7(3)
S2 Mo1 Fe2 Fe1 -131.77(11)
N3 Mo1 Fe2 Fe1 -148.7(4)
S1 Mo1 Fe2 Fe1 64.30(11)
S3 Mo1 Fe2 Fe1 -32.39(12)
Fe3 Mo1 Fe2 Fe1 -68.38(7)
N2 Mo1 Fe2 Fe3 149.7(6)
N1 Mo1 Fe2 Fe3 -143.9(3)
S2 Mo1 Fe2 Fe3 -63.39(10)
N3 Mo1 Fe2 Fe3 -80.3(4)
S1 Mo1 Fe2 Fe3 132.68(12)
S3 Mo1 Fe2 Fe3 35.99(12)
Fe1 Mo1 Fe2 Fe3 68.38(7)
Cl2 Fe1 Fe3 S5 17.9(4)
S3 Fe1 Fe3 S5 -73.8(3)
S1 Fe1 Fe3 S5 -174.1(3)
S4 Fe1 Fe3 S5 86.5(3)
Fe2 Fe1 Fe3 S5 150.7(3)
Mo1 Fe1 Fe3 S5 -139.7(3)
Cl2 Fe1 Fe3 S4 -68.5(2)
S3 Fe1 Fe3 S4 -160.21(14)
S1 Fe1 Fe3 S4 99.42(15)
Fe2 Fe1 Fe3 S4 64.22(10)
Mo1 Fe1 Fe3 S4 133.86(11)
Cl2 Fe1 Fe3 S3 91.7(2)
S1 Fe1 Fe3 S3 -100.37(16)
S4 Fe1 Fe3 S3 160.21(14)
Fe2 Fe1 Fe3 S3 -135.57(12)
Mo1 Fe1 Fe3 S3 -65.92(10)
Cl2 Fe1 Fe3 S2 -164.5(2)
S3 Fe1 Fe3 S2 103.81(14)
S1 Fe1 Fe3 S2 3.44(15)
S4 Fe1 Fe3 S2 -95.98(14)
Fe2 Fe1 Fe3 S2 -31.76(10)
Mo1 Fe1 Fe3 S2 37.88(9)
Cl2 Fe1 Fe3 Mo1 157.6(2)
S3 Fe1 Fe3 Mo1 65.92(10)
S1 Fe1 Fe3 Mo1 -34.44(11)
S4 Fe1 Fe3 Mo1 -133.86(11)
Fe2 Fe1 Fe3 Mo1 -69.64(5)
Cl2 Fe1 Fe3 Fe2 -132.7(2)
S3 Fe1 Fe3 Fe2 135.57(12)
S1 Fe1 Fe3 Fe2 35.20(11)
S4 Fe1 Fe3 Fe2 -64.22(10)
Mo1 Fe1 Fe3 Fe2 69.64(5)
N2 Mo1 Fe3 S5 53.8(7)
N1 Mo1 Fe3 S5 -76.8(5)
S2 Mo1 Fe3 S5 -93.8(3)
N3 Mo1 Fe3 S5 -14.1(4)
S1 Mo1 Fe3 S5 166.4(3)
S3 Mo1 Fe3 S5 69.5(3)
Fe2 Mo1 Fe3 S5 -157.6(3)
Fe1 Mo1 Fe3 S5 133.6(3)
N2 Mo1 Fe3 S4 -116.9(6)
N1 Mo1 Fe3 S4 112.5(4)
S2 Mo1 Fe3 S4 95.45(15)
N3 Mo1 Fe3 S4 175.1(3)
S1 Mo1 Fe3 S4 -4.39(16)
S3 Mo1 Fe3 S4 -101.30(16)
Fe2 Mo1 Fe3 S4 31.65(11)
Fe1 Mo1 Fe3 S4 -37.20(11)
N2 Mo1 Fe3 S3 -15.6(6)
N1 Mo1 Fe3 S3 -146.2(4)
S2 Mo1 Fe3 S3 -163.26(14)
N3 Mo1 Fe3 S3 -83.6(3)
S1 Mo1 Fe3 S3 96.91(16)
Fe2 Mo1 Fe3 S3 132.95(12)
Fe1 Mo1 Fe3 S3 64.10(11)
N2 Mo1 Fe3 S2 147.6(6)
N1 Mo1 Fe3 S2 17.0(4)
N3 Mo1 Fe3 S2 79.7(3)
S1 Mo1 Fe3 S2 -99.84(14)
S3 Mo1 Fe3 S2 163.26(14)
Fe2 Mo1 Fe3 S2 -63.79(10)
Fe1 Mo1 Fe3 S2 -132.64(11)
N2 Mo1 Fe3 Fe1 -79.7(6)
N1 Mo1 Fe3 Fe1 149.7(4)
S2 Mo1 Fe3 Fe1 132.64(11)
N3 Mo1 Fe3 Fe1 -147.7(3)
S1 Mo1 Fe3 Fe1 32.81(12)
S3 Mo1 Fe3 Fe1 -64.10(11)
Fe2 Mo1 Fe3 Fe1 68.85(7)
N2 Mo1 Fe3 Fe2 -148.6(6)
N1 Mo1 Fe3 Fe2 80.8(4)
S2 Mo1 Fe3 Fe2 63.79(10)
N3 Mo1 Fe3 Fe2 143.5(3)
S1 Mo1 Fe3 Fe2 -36.04(12)
S3 Mo1 Fe3 Fe2 -132.95(12)
Fe1 Mo1 Fe3 Fe2 -68.85(7)
S1 Fe2 Fe3 S5 -171.0(3)
Cl1 Fe2 Fe3 S5 0.6(5)
S2 Fe2 Fe3 S5 84.4(3)
S4 Fe2 Fe3 S5 -68.8(3)
Fe1 Fe2 Fe3 S5 -135.8(3)
Mo1 Fe2 Fe3 S5 151.0(3)
S1 Fe2 Fe3 S4 -102.28(16)
Cl1 Fe2 Fe3 S4 69.4(3)
S2 Fe2 Fe3 S4 153.15(18)
Fe1 Fe2 Fe3 S4 -67.02(13)
Mo1 Fe2 Fe3 S4 -140.22(15)
S1 Fe2 Fe3 S3 0.08(13)
Cl1 Fe2 Fe3 S3 171.7(3)
S2 Fe2 Fe3 S3 -104.49(15)
S4 Fe2 Fe3 S3 102.36(16)
Fe1 Fe2 Fe3 S3 35.33(10)
Mo1 Fe2 Fe3 S3 -37.86(10)
S1 Fe2 Fe3 S2 104.57(15)
Cl1 Fe2 Fe3 S2 -83.8(3)
S4 Fe2 Fe3 S2 -153.15(18)
Fe1 Fe2 Fe3 S2 139.82(13)
Mo1 Fe2 Fe3 S2 66.63(11)
S1 Fe2 Fe3 Fe1 -35.25(10)
Cl1 Fe2 Fe3 Fe1 136.4(3)
S2 Fe2 Fe3 Fe1 -139.82(13)
S4 Fe2 Fe3 Fe1 67.02(13)
Mo1 Fe2 Fe3 Fe1 -73.20(7)
S1 Fe2 Fe3 Mo1 37.94(10)
Cl1 Fe2 Fe3 Mo1 -150.4(3)
S2 Fe2 Fe3 Mo1 -66.63(11)
S4 Fe2 Fe3 Mo1 140.22(15)
Fe1 Fe2 Fe3 Mo1 73.20(7)
Cl1 Fe2 S1 Fe1 -138.49(14)
S2 Fe2 S1 Fe1 91.48(12)
S4 Fe2 S1 Fe1 -16.31(12)
Mo1 Fe2 S1 Fe1 77.73(8)
Fe3 Fe2 S1 Fe1 37.43(9)
Cl1 Fe2 S1 Mo1 143.78(13)
S2 Fe2 S1 Mo1 13.75(12)
S4 Fe2 S1 Mo1 -94.04(11)
Fe1 Fe2 S1 Mo1 -77.73(8)
Fe3 Fe2 S1 Mo1 -40.30(9)
Cl2 Fe1 S1 Fe2 131.63(18)
S3 Fe1 S1 Fe2 -95.34(16)
S4 Fe1 S1 Fe2 16.17(12)
Fe3 Fe1 S1 Fe2 -39.43(10)
Mo1 Fe1 S1 Fe2 -76.65(10)
Cl2 Fe1 S1 Mo1 -151.72(17)
S3 Fe1 S1 Mo1 -18.70(18)
S4 Fe1 S1 Mo1 92.81(13)
Fe3 Fe1 S1 Mo1 37.22(12)
Fe2 Fe1 S1 Mo1 76.65(10)
N2 Mo1 S1 Fe2 -170.3(3)
N1 Mo1 S1 Fe2 -109.0(3)
S2 Mo1 S1 Fe2 -13.13(11)
N3 Mo1 S1 Fe2 -138.5(6)
S3 Mo1 S1 Fe2 93.76(14)
Fe3 Mo1 S1 Fe2 40.56(10)
Fe1 Mo1 S1 Fe2 76.15(11)
N2 Mo1 S1 Fe1 113.5(3)
N1 Mo1 S1 Fe1 174.8(3)
S2 Mo1 S1 Fe1 -89.28(13)
N3 Mo1 S1 Fe1 145.4(6)
S3 Mo1 S1 Fe1 17.61(17)
Fe2 Mo1 S1 Fe1 -76.15(11)
Fe3 Mo1 S1 Fe1 -35.58(12)
S5 Fe3 S2 Fe2 -147.4(2)
S4 Fe3 S2 Fe2 -21.64(14)
S3 Fe3 S2 Fe2 90.45(13)
Fe1 Fe3 S2 Fe2 34.49(11)
Mo1 Fe3 S2 Fe2 76.00(10)
S5 Fe3 S2 Mo1 136.6(2)
S4 Fe3 S2 Mo1 -97.64(13)
S3 Fe3 S2 Mo1 14.45(12)
Fe1 Fe3 S2 Mo1 -41.51(9)
Fe2 Fe3 S2 Mo1 -76.00(10)
S1 Fe2 S2 Fe3 -90.17(13)
Cl1 Fe2 S2 Fe3 147.46(18)
S4 Fe2 S2 Fe3 21.35(14)
Fe1 Fe2 S2 Fe3 -34.25(11)
Mo1 Fe2 S2 Fe3 -76.33(10)
S1 Fe2 S2 Mo1 -13.84(12)
Cl1 Fe2 S2 Mo1 -136.21(17)
S4 Fe2 S2 Mo1 97.68(13)
Fe1 Fe2 S2 Mo1 42.08(9)
Fe3 Fe2 S2 Mo1 76.33(9)
N2 Mo1 S2 Fe3 -141.8(5)
N1 Mo1 S2 Fe3 -170.5(2)
N3 Mo1 S2 Fe3 -110.8(2)
S1 Mo1 S2 Fe3 91.77(10)
S3 Mo1 S2 Fe3 -13.54(11)
Fe2 Mo1 S2 Fe3 78.79(9)
Fe1 Mo1 S2 Fe3 38.99(8)
N2 Mo1 S2 Fe2 139.4(5)
N1 Mo1 S2 Fe2 110.8(2)
N3 Mo1 S2 Fe2 170.4(2)
S1 Mo1 S2 Fe2 12.99(11)
S3 Mo1 S2 Fe2 -92.33(10)
Fe3 Mo1 S2 Fe2 -78.79(9)
Fe1 Mo1 S2 Fe2 -39.80(8)
S5 Fe3 S3 Fe1 137.90(16)
S4 Fe3 S3 Fe1 16.77(12)
S2 Fe3 S3 Fe1 -92.13(12)
Mo1 Fe3 S3 Fe1 -77.80(8)
Fe2 Fe3 S3 Fe1 -37.75(9)
S5 Fe3 S3 Mo1 -144.29(15)
S4 Fe3 S3 Mo1 94.58(11)
S2 Fe3 S3 Mo1 -14.33(12)
Fe1 Fe3 S3 Mo1 77.80(8)
Fe2 Fe3 S3 Mo1 40.05(9)
Cl2 Fe1 S3 Fe3 -131.97(17)
S1 Fe1 S3 Fe3 95.04(16)
S4 Fe1 S3 Fe3 -16.45(12)
Fe2 Fe1 S3 Fe3 39.62(10)
Mo1 Fe1 S3 Fe3 76.43(10)
Cl2 Fe1 S3 Mo1 151.60(17)
S1 Fe1 S3 Mo1 18.61(18)
S4 Fe1 S3 Mo1 -92.88(13)
Fe3 Fe1 S3 Mo1 -76.43(10)
Fe2 Fe1 S3 Mo1 -36.81(12)
N2 Mo1 S3 Fe3 171.4(3)
N1 Mo1 S3 Fe3 139.4(6)
S2 Mo1 S3 Fe3 13.62(11)
N3 Mo1 S3 Fe3 108.5(3)
S1 Mo1 S3 Fe3 -93.45(14)
Fe2 Mo1 S3 Fe3 -40.39(10)
Fe1 Mo1 S3 Fe3 -75.78(11)
N2 Mo1 S3 Fe1 -112.8(3)
N1 Mo1 S3 Fe1 -144.8(6)
S2 Mo1 S3 Fe1 89.40(13)
N3 Mo1 S3 Fe1 -175.7(3)
S1 Mo1 S3 Fe1 -17.67(17)
Fe2 Mo1 S3 Fe1 35.39(12)
Fe3 Mo1 S3 Fe1 75.78(11)
S5 Fe3 S4 Fe2 151.5(2)
S3 Fe3 S4 Fe2 -91.77(13)
S2 Fe3 S4 Fe2 21.59(15)
Fe1 Fe3 S4 Fe2 -75.14(10)
Mo1 Fe3 S4 Fe2 -34.49(12)
S5 Fe3 S4 Fe1 -133.34(19)
S3 Fe3 S4 Fe1 -16.63(12)
S2 Fe3 S4 Fe1 96.73(13)
Mo1 Fe3 S4 Fe1 40.65(10)
Fe2 Fe3 S4 Fe1 75.14(10)
S1 Fe2 S4 Fe3 91.48(13)
Cl1 Fe2 S4 Fe3 -151.19(18)
S2 Fe2 S4 Fe3 -21.43(14)
Fe1 Fe2 S4 Fe3 75.21(10)
Mo1 Fe2 S4 Fe3 34.47(12)
S1 Fe2 S4 Fe1 16.27(12)
Cl1 Fe2 S4 Fe1 133.60(17)
S2 Fe2 S4 Fe1 -96.65(13)
Mo1 Fe2 S4 Fe1 -40.74(10)
Fe3 Fe2 S4 Fe1 -75.21(10)
Cl2 Fe1 S4 Fe3 140.54(15)
S3 Fe1 S4 Fe3 16.50(12)
S1 Fe1 S4 Fe3 -95.51(12)
Fe2 Fe1 S4 Fe3 -79.49(9)
Mo1 Fe1 S4 Fe3 -39.69(8)
Cl2 Fe1 S4 Fe2 -139.97(15)
S3 Fe1 S4 Fe2 95.99(12)
S1 Fe1 S4 Fe2 -16.02(12)
Fe3 Fe1 S4 Fe2 79.49(9)
Mo1 Fe1 S4 Fe2 39.80(8)
S4 Fe3 S5 C21 -132.2(5)
S3 Fe3 S5 C21 111.0(5)
S2 Fe3 S5 C21 -12.0(6)
Fe1 Fe3 S5 C21 165.2(5)
Mo1 Fe3 S5 C21 57.6(6)
Fe2 Fe3 S5 C21 -78.1(6)
N2 Mo1 N1 C3 -87.9(10)
S2 Mo1 N1 C3 76.9(9)
N3 Mo1 N1 C3 -14.5(9)
S1 Mo1 N1 C3 -178.9(9)
S3 Mo1 N1 C3 -50.8(12)
Fe2 Mo1 N1 C3 129.0(9)
Fe3 Mo1 N1 C3 63.4(10)
Fe1 Mo1 N1 C3 -171.1(8)
N2 Mo1 N1 C1 19.0(7)
S2 Mo1 N1 C1 -176.3(6)
N3 Mo1 N1 C1 92.3(7)
S1 Mo1 N1 C1 -72.1(6)
S3 Mo1 N1 C1 56.0(9)
Fe2 Mo1 N1 C1 -124.2(6)
Fe3 Mo1 N1 C1 170.2(5)
Fe1 Mo1 N1 C1 -64.3(8)
N2 Mo1 N1 C4 138.8(14)
S2 Mo1 N1 C4 -56.5(13)
N3 Mo1 N1 C4 -147.8(14)
S1 Mo1 N1 C4 47.7(13)
S3 Mo1 N1 C4 175.8(11)
Fe2 Mo1 N1 C4 -4.4(13)
Fe3 Mo1 N1 C4 -70.0(14)
Fe1 Mo1 N1 C4 55.5(15)
N1 Mo1 N2 C1 -20.2(8)
S2 Mo1 N2 C1 -53.3(11)
N3 Mo1 N2 C1 -88.7(10)
S1 Mo1 N2 C1 75.0(9)
S3 Mo1 N2 C1 176.7(9)
Fe2 Mo1 N2 C1 61.6(12)
Fe3 Mo1 N2 C1 -170.9(7)
Fe1 Mo1 N2 C1 125.8(9)
N1 Mo1 N2 C2 89.6(9)
S2 Mo1 N2 C2 56.5(10)
N3 Mo1 N2 C2 21.1(8)
S1 Mo1 N2 C2 -175.2(8)
S3 Mo1 N2 C2 -73.5(8)
Fe2 Mo1 N2 C2 171.4(6)
Fe3 Mo1 N2 C2 -61.1(11)
Fe1 Mo1 N2 C2 -124.4(8)
N1 Mo1 N2 C8A -159.0(19)
S2 Mo1 N2 C8A 168.0(16)
N3 Mo1 N2 C8A 132.5(18)
S1 Mo1 N2 C8A -63.7(18)
S3 Mo1 N2 C8A 38.0(18)
Fe2 Mo1 N2 C8A -77.1(18)
Fe3 Mo1 N2 C8A 50(2)
Fe1 Mo1 N2 C8A -12.9(18)
N1 Mo1 N2 C8B -132.8(15)
S2 Mo1 N2 C8B -165.9(13)
N3 Mo1 N2 C8B 158.7(16)
S1 Mo1 N2 C8B -37.5(15)
S3 Mo1 N2 C8B 64.2(15)
Fe2 Mo1 N2 C8B -50.9(17)
Fe3 Mo1 N2 C8B 76.5(16)
Fe1 Mo1 N2 C8B 13.3(15)
N2 Mo1 N3 C12B -135(3)
N1 Mo1 N3 C12B 154(3)
S2 Mo1 N3 C12B 61(3)
S1 Mo1 N3 C12B -172(3)
S3 Mo1 N3 C12B -43(3)
Fe2 Mo1 N3 C12B 74(3)
Fe3 Mo1 N3 C12B 9(3)
Fe1 Mo1 N3 C12B -49(3)
N2 Mo1 N3 C3 84.5(9)
N1 Mo1 N3 C3 13.5(9)
S2 Mo1 N3 C3 -79.3(9)
S1 Mo1 N3 C3 48.1(13)
S3 Mo1 N3 C3 176.8(9)
Fe2 Mo1 N3 C3 -65.9(10)
Fe3 Mo1 N3 C3 -130.9(8)
Fe1 Mo1 N3 C3 170.5(8)
N2 Mo1 N3 C2 -20.6(6)
N1 Mo1 N3 C2 -91.5(7)
S2 Mo1 N3 C2 175.6(6)
S1 Mo1 N3 C2 -57.0(9)
S3 Mo1 N3 C2 71.8(6)
Fe2 Mo1 N3 C2 -170.9(5)
Fe3 Mo1 N3 C2 124.1(6)
Fe1 Mo1 N3 C2 65.4(8)
N2 Mo1 N3 C12A -151(3)
N1 Mo1 N3 C12A 138(3)
S2 Mo1 N3 C12A 45(3)
S1 Mo1 N3 C12A 172(2)
S3 Mo1 N3 C12A -59(3)
Fe2 Mo1 N3 C12A 58(3)
Fe3 Mo1 N3 C12A -7(3)
Fe1 Mo1 N3 C12A -65(3)
C2 N2 C1 N1 -66.1(12)
C8A N2 C1 N1 177.5(13)
C8B N2 C1 N1 163.3(12)
Mo1 N2 C1 N1 28.2(10)
C3 N1 C1 N2 67.2(12)
C4 N1 C1 N2 -165.5(10)
Mo1 N1 C1 N2 -27.9(9)
C1 N2 C2 N3 65.8(12)
C8A N2 C2 N3 -168.6(11)
C8B N2 C2 N3 -173.7(12)
Mo1 N2 C2 N3 -29.5(9)
C12B N3 C2 N2 169.8(17)
C3 N3 C2 N2 -63.0(11)
C12A N3 C2 N2 169.5(16)
Mo1 N3 C2 N2 29.0(8)
C1 N1 C3 N3 -71.0(13)
C4 N1 C3 N3 165.2(11)
Mo1 N1 C3 N3 21.3(12)
C12B N3 C3 N1 -171.5(18)
C2 N3 C3 N1 70.1(13)
C12A N3 C3 N1 -159.4(16)
Mo1 N3 C3 N1 -21.1(12)
C3 N1 C4 C6 -173.9(13)
C1 N1 C4 C6 64.3(15)
Mo1 N1 C4 C6 -48(2)
C3 N1 C4 C5 -53.5(14)
C1 N1 C4 C5 -175.3(10)
Mo1 N1 C4 C5 72.5(15)
C3 N1 C4 C7A 66(3)
C1 N1 C4 C7A -56(3)
Mo1 N1 C4 C7A -168(2)
C3 N1 C4 C7B 63(3)
C1 N1 C4 C7B -59(3)
Mo1 N1 C4 C7B -171(3)
C1 N2 C8A C10A 68(2)
C2 N2 C8A C10A -52(2)
C8B N2 C8A C10A 114(4)
Mo1 N2 C8A C10A -160.3(13)
C1 N2 C8A C9A -55(2)
C2 N2 C8A C9A -175.1(16)
C8B N2 C8A C9A -9(3)
Mo1 N2 C8A C9A 77(2)
C1 N2 C8A C11A -164.3(17)
C2 N2 C8A C11A 76(2)
C8B N2 C8A C11A -118(4)
Mo1 N2 C8A C11A -32(3)
C1 N2 C8B C9B -75(2)
C2 N2 C8B C9B 162.1(19)
C8A N2 C8B C9B 147(4)
Mo1 N2 C8B C9B 34(3)
C1 N2 C8B C10B 59(2)
C2 N2 C8B C10B -64(2)
C8A N2 C8B C10B -80(4)
Mo1 N2 C8B C10B 167.6(12)
C1 N2 C8B C11B 161.3(16)
C2 N2 C8B C11B 38(2)
C8A N2 C8B C11B 23(3)
Mo1 N2 C8B C11B -90(2)
C12B N3 C12A C13A -172(15)
C3 N3 C12A C13A 66(3)
C2 N3 C12A C13A -171(3)
Mo1 N3 C12A C13A -50(5)
C12B N3 C12A C15A 57(10)
C3 N3 C12A C15A -65(3)
C2 N3 C12A C15A 59(4)
Mo1 N3 C12A C15A 179.3(18)
C12B N3 C12A C14A -63(12)
C3 N3 C12A C14A 174.7(19)
C2 N3 C12A C14A -62(2)
Mo1 N3 C12A C14A 59(3)
C3 N3 C12B C13B 50(3)
C2 N3 C12B C13B 168.4(18)
C12A N3 C12B C13B -13(11)
Mo1 N3 C12B C13B -82(4)
C3 N3 C12B C15B -67(3)
C2 N3 C12B C15B 51(3)
C12A N3 C12B C15B -130(14)
Mo1 N3 C12B C15B 160.5(17)
C3 N3 C12B C14B 177(2)
C2 N3 C12B C14B -65(2)
C12A N3 C12B C14B 114(12)
Mo1 N3 C12B C14B 45(4)
Fe3 S5 C21 C16 55.7(8)
Fe3 S5 C21 C20 -120.8(5)
C20 C21 C16 C17 0.0
S5 C21 C16 C17 -176.2(9)
C21 C16 C17 C18 0.0
C16 C17 C18 C19 0.0
C17 C18 C19 C20 0.0
C18 C19 C20 C21 0.0
C16 C21 C20 C19 0.0
S5 C21 C20 C19 176.7(7)

loop_
_platon_squeeze_void_nr
_platon_squeeze_void_average_x
_platon_squeeze_void_average_y
_platon_squeeze_void_average_z
_platon_squeeze_void_volume
_platon_squeeze_void_count_electrons
_platon_squeeze_void_content
1 0.491 -0.040 0.991 475 137 ' '
